data_7200468
loop_
_publ_author_name
'Kalita, Dipjyoti'
'Sarma, Rupam'
'Baruah, Jubaraj B.'

_publ_section_title
;
 Formation of symmetry non-equivalent molecules in urea and carbamate
 derivatives: the role of anion
;
_journal_issue 5
_journal_name_full CrystEngComm
_journal_page_first 803
_journal_paper_doi 10.1039/b815962a
_journal_volume 11
_journal_year 2009
_chemical_formula_sum 'C16 H12 N2 O2'
_chemical_formula_weight 264.28
_chemical_name_systematic
;
?
;
_space_group_IT_number 19
_symmetry_cell_setting orthorhombic
_symmetry_space_group_name_Hall 'P 2ac 2ab'
_symmetry_space_group_name_H-M 'P 21 21 21'
_atom_sites_solution_hydrogens geom
_atom_sites_solution_primary direct
_atom_sites_solution_secondary difmap
_audit_creation_method SHELXL-97
_cell_angle_alpha 90.00
_cell_angle_beta 90.00
_cell_angle_gamma 90.00
_cell_formula_units_Z 4
_cell_length_a 9.8403(8)
_cell_length_b 10.5515(11)
_cell_length_c 13.0173(11)
_cell_measurement_temperature 296(2)
_cell_volume 1351.6(2)
_computing_cell_refinement 'Bruker SMART'
_computing_data_collection 'Bruker SMART'
_computing_data_reduction 'Bruker SAINT'
_computing_molecular_graphics 'Bruker SHELXTL'
_computing_publication_material 'Bruker SHELXTL'
_computing_structure_refinement 'SHELXL-97 (Sheldrick, 1997)'
_computing_structure_solution 'SHELXS-97 (Sheldrick, 1990)'
_diffrn_ambient_temperature 296(2)
_diffrn_measured_fraction_theta_full 0.975
_diffrn_measured_fraction_theta_max 0.975
_diffrn_measurement_device_type 'CCD area detector'
_diffrn_measurement_method 'phi and omega scans'
_diffrn_radiation_monochromator graphite
_diffrn_radiation_source 'fine-focus sealed tube'
_diffrn_radiation_type MoK\a
_diffrn_radiation_wavelength 0.71073
_diffrn_reflns_av_R_equivalents 0.0529
_diffrn_reflns_av_sigmaI/netI 0.1327
_diffrn_reflns_limit_h_max 7
_diffrn_reflns_limit_h_min -12
_diffrn_reflns_limit_k_max 13
_diffrn_reflns_limit_k_min -14
_diffrn_reflns_limit_l_max 17
_diffrn_reflns_limit_l_min -17
_diffrn_reflns_number 8335
_diffrn_reflns_theta_full 28.47
_diffrn_reflns_theta_max 28.47
_diffrn_reflns_theta_min 2.59
_exptl_absorpt_coefficient_mu 0.088
_exptl_absorpt_correction_type none
_exptl_crystal_colour colorless
_exptl_crystal_density_diffrn 1.299
_exptl_crystal_density_method 'not measured'
_exptl_crystal_description block
_exptl_crystal_F_000 552
_exptl_crystal_size_max 0.32
_exptl_crystal_size_mid 0.24
_exptl_crystal_size_min 0.19
_refine_diff_density_max 0.174
_refine_diff_density_min -0.256
_refine_diff_density_rms 0.052
_refine_ls_abs_structure_details 'Flack H D (1983), Acta Cryst. A39, 876-881'
_refine_ls_abs_structure_Flack -4(2)
_refine_ls_extinction_method none
_refine_ls_goodness_of_fit_ref 1.037
_refine_ls_hydrogen_treatment constr
_refine_ls_matrix_type full
_refine_ls_number_parameters 181
_refine_ls_number_reflns 3326
_refine_ls_number_restraints 0
_refine_ls_restrained_S_all 1.037
_refine_ls_R_factor_all 0.1121
_refine_ls_R_factor_gt 0.0657
_refine_ls_shift/su_max 0.000
_refine_ls_shift/su_mean 0.000
_refine_ls_structure_factor_coef Fsqd
_refine_ls_weighting_details 'calc w=1/[\s^2^(Fo^2^)+(0.0000P)^2^+0.0689P] where P=(Fo^2^+2Fc^2^)/3'
_refine_ls_weighting_scheme calc
_refine_ls_wR_factor_gt 0.1478
_refine_ls_wR_factor_ref 0.1830
_reflns_number_gt 1890
_reflns_number_total 3326
_reflns_threshold_expression >2sigma(I)
_cod_data_source_file b815962a.txt
_cod_data_source_block 8hqphnco_0m
_cod_depositor_comments
;
The following automatic conversions were performed:
'_symmetry_cell_setting' value 'Orthorhombic' changed to 'orthorhombic'
according to '/home/saulius/struct/CIF-dictionaries/cif_core.dic'
dictionary named 'cif_core.dic' version 2.4.1 from 2010-06-29.

Automatic conversion script
Id: cif_fix_enum 1527 2010-12-29 10:47:43Z saulius 
;
_cod_original_sg_symbol_H-M 'P2(1)2(1)2(1) '
_cod_database_code 7200468

loop_
_symmetry_equiv_pos_as_xyz
'x, y, z'
'-x+1/2, -y, z+1/2'
'-x, y+1/2, -z+1/2'
'x+1/2, -y+1/2, -z'

loop_
_atom_site_label
_atom_site_type_symbol
_atom_site_fract_x
_atom_site_fract_y
_atom_site_fract_z
_atom_site_U_iso_or_equiv
_atom_site_adp_type
_atom_site_occupancy
_atom_site_symmetry_multiplicity
_atom_site_calc_flag
_atom_site_refinement_flags
_atom_site_disorder_assembly
_atom_site_disorder_group
C1 C 0.9082(3) 0.4073(2) 0.3893(2) 0.0475(6) Uani 1 1 d . . .
C2 C 1.0057(4) 0.4577(4) 0.3253(2) 0.0774(11) Uani 1 1 d . . .
H2 H 1.0963 0.4340 0.3326 0.093 Uiso 1 1 calc R . .
C3 C 0.9684(4) 0.5437(5) 0.2500(3) 0.0951(14) Uani 1 1 d . . .
H3 H 1.0344 0.5765 0.2063 0.114 Uiso 1 1 calc R . .
C4 C 0.8354(4) 0.5813(3) 0.2388(2) 0.0745(10) Uani 1 1 d . . .
H4 H 0.8112 0.6395 0.1884 0.089 Uiso 1 1 calc R . .
C5 C 0.7401(4) 0.5318(3) 0.3030(2) 0.0631(8) Uani 1 1 d . . .
H5 H 0.6498 0.5565 0.2959 0.076 Uiso 1 1 calc R . .
C6 C 0.7748(3) 0.4449(3) 0.3790(2) 0.0555(7) Uani 1 1 d . . .
H6 H 0.7085 0.4124 0.4226 0.067 Uiso 1 1 calc R . .
C7 C 0.8765(3) 0.2438(2) 0.52409(18) 0.0466(6) Uani 1 1 d . . .
C8 C 0.8821(4) 0.1039(3) 0.7545(2) 0.0697(9) Uani 1 1 d . . .
H8 H 0.8922 0.1833 0.7846 0.084 Uiso 1 1 calc R . .
C9 C 0.9060(3) 0.0889(3) 0.6527(2) 0.0516(7) Uani 1 1 d . . .
C10 C 0.8946(3) -0.0294(3) 0.6051(2) 0.0578(7) Uani 1 1 d . . .
C11 C 0.9184(6) -0.1511(5) 0.4623(3) 0.125(2) Uani 1 1 d . . .
H11 H 0.9435 -0.1603 0.3938 0.150 Uiso 1 1 calc R . .
C12 C 0.8733(7) -0.2579(5) 0.5134(5) 0.152(3) Uani 1 1 d . . .
H12 H 0.8658 -0.3345 0.4785 0.182 Uiso 1 1 calc R . .
C13 C 0.8399(6) -0.2513(4) 0.6141(5) 0.1240(18) Uani 1 1 d . . .
H13 H 0.8107 -0.3233 0.6489 0.149 Uiso 1 1 calc R . .
C14 C 0.8500(4) -0.1335(3) 0.6662(3) 0.0758(10) Uani 1 1 d . . .
C15 C 0.8267(4) -0.1138(4) 0.7710(3) 0.0904(13) Uani 1 1 d . . .
H15 H 0.7996 -0.1818 0.8116 0.108 Uiso 1 1 calc R . .
C16 C 0.8423(4) -0.0001(5) 0.8144(3) 0.0871(13) Uani 1 1 d . . .
H16 H 0.8267 0.0101 0.8843 0.105 Uiso 1 1 calc R . .
N1 N 0.9287(3) -0.0379(3) 0.50288(19) 0.0811(9) Uani 1 1 d . . .
N3 N 0.9534(2) 0.3207(2) 0.46558(16) 0.0533(6) Uani 1 1 d . . .
H3A H 1.0398 0.3171 0.4755 0.064 Uiso 1 1 calc R . .
O1 O 0.7563(2) 0.22554(18) 0.51899(13) 0.0555(5) Uani 1 1 d . . .
O2 O 0.9584(2) 0.1909(2) 0.59753(15) 0.0625(6) Uani 1 1 d . . .

loop_
_atom_site_aniso_label
_atom_site_aniso_U_11
_atom_site_aniso_U_22
_atom_site_aniso_U_33
_atom_site_aniso_U_23
_atom_site_aniso_U_13
_atom_site_aniso_U_12
C1 0.0423(17) 0.0477(13) 0.0525(13) 0.0022(11) -0.0017(13) -0.0004(13)
C2 0.044(2) 0.103(3) 0.085(2) 0.034(2) 0.0096(17) 0.013(2)
C3 0.062(3) 0.129(3) 0.094(2) 0.056(2) 0.022(2) 0.027(2)
C4 0.069(3) 0.085(2) 0.0696(18) 0.0264(17) 0.0015(18) 0.006(2)
C5 0.051(2) 0.0580(16) 0.0802(18) 0.0131(14) -0.0067(17) 0.0013(16)
C6 0.0413(18) 0.0521(15) 0.0730(17) 0.0096(13) 0.0006(15) -0.0009(13)
C7 0.0419(19) 0.0464(13) 0.0515(14) 0.0019(12) -0.0030(13) 0.0040(13)
C8 0.069(2) 0.077(2) 0.0635(17) -0.0026(15) -0.0040(16) 0.0160(19)
C9 0.0385(17) 0.0582(16) 0.0581(15) 0.0128(13) -0.0046(13) -0.0014(14)
C10 0.0498(18) 0.0571(17) 0.0664(17) 0.0075(14) -0.0124(15) -0.0041(14)
C11 0.182(6) 0.087(3) 0.106(3) -0.031(3) -0.055(3) 0.042(3)
C12 0.237(7) 0.065(3) 0.154(4) -0.029(3) -0.091(5) 0.018(4)
C13 0.145(4) 0.058(2) 0.169(4) 0.022(3) -0.070(4) -0.018(3)
C14 0.057(2) 0.0643(19) 0.106(3) 0.0247(18) -0.020(2) -0.0097(17)
C15 0.065(3) 0.104(3) 0.102(3) 0.057(2) 0.004(2) 0.001(2)
C16 0.072(3) 0.119(4) 0.070(2) 0.026(2) 0.0097(19) 0.021(3)
N1 0.100(3) 0.0786(18) 0.0647(15) -0.0055(14) -0.0126(16) 0.0168(18)
N3 0.0354(13) 0.0591(13) 0.0655(12) 0.0151(11) -0.0035(11) -0.0013(11)
O1 0.0366(12) 0.0611(11) 0.0689(11) 0.0101(9) -0.0011(10) -0.0004(9)
O2 0.0500(12) 0.0629(12) 0.0744(11) 0.0201(10) -0.0137(10) -0.0094(11)

loop_
_atom_type_symbol
_atom_type_description
_atom_type_scat_dispersion_real
_atom_type_scat_dispersion_imag
_atom_type_scat_source
C C 0.0033 0.0016 'International Tables Vol C Tables 4.2.6.8 and 6.1.1.4'
H H 0.0000 0.0000 'International Tables Vol C Tables 4.2.6.8 and 6.1.1.4'
N N 0.0061 0.0033 'International Tables Vol C Tables 4.2.6.8 and 6.1.1.4'
O O 0.0106 0.0060 'International Tables Vol C Tables 4.2.6.8 and 6.1.1.4'

loop_
_geom_angle_atom_site_label_1
_geom_angle_atom_site_label_2
_geom_angle_atom_site_label_3
_geom_angle
_geom_angle_site_symmetry_1
_geom_angle_site_symmetry_3
_geom_angle_publ_flag
C6 C1 C2 119.6(3) . . ?
C6 C1 N3 123.5(2) . . ?
C2 C1 N3 116.9(3) . . ?
C1 C2 C3 119.7(3) . . ?
C4 C3 C2 121.1(3) . . ?
C5 C4 C3 118.7(3) . . ?
C4 C5 C6 121.4(3) . . ?
C1 C6 C5 119.5(3) . . ?
O1 C7 N3 128.3(2) . . ?
O1 C7 O2 123.6(2) . . ?
N3 C7 O2 108.1(2) . . ?
C9 C8 C16 120.0(3) . . ?
C8 C9 O2 118.5(3) . . ?
C8 C9 C10 121.6(3) . . ?
O2 C9 C10 119.4(2) . . ?
N1 C10 C9 117.8(3) . . ?
N1 C10 C14 124.4(3) . . ?
C9 C10 C14 117.8(3) . . ?
N1 C11 C12 125.0(5) . . ?
C13 C12 C11 120.2(4) . . ?
C12 C13 C14 119.3(4) . . ?
C15 C14 C13 125.7(4) . . ?
C15 C14 C10 118.7(3) . . ?
C13 C14 C10 115.5(4) . . ?
C16 C15 C14 121.8(3) . . ?
C15 C16 C8 120.1(3) . . ?
C11 N1 C10 115.5(4) . . ?
C7 N3 C1 127.4(2) . . ?
C7 O2 C9 117.2(2) . . ?

loop_
_geom_bond_atom_site_label_1
_geom_bond_atom_site_label_2
_geom_bond_distance
_geom_bond_site_symmetry_2
_geom_bond_publ_flag
C1 C6 1.378(4) . ?
C1 C2 1.378(4) . ?
C1 N3 1.421(3) . ?
C2 C3 1.385(5) . ?
C3 C4 1.375(5) . ?
C4 C5 1.361(4) . ?
C5 C6 1.392(4) . ?
C7 O1 1.201(3) . ?
C7 N3 1.346(3) . ?
C7 O2 1.369(3) . ?
C8 C9 1.355(4) . ?
C8 C16 1.403(5) . ?
C9 O2 1.393(3) . ?
C9 C10 1.398(4) . ?
C10 N1 1.375(4) . ?
C10 C14 1.425(4) . ?
C11 N1 1.311(5) . ?
C11 C12 1.382(8) . ?
C12 C13 1.354(7) . ?
C13 C14 1.420(5) . ?
C14 C15 1.400(5) . ?
C15 C16 1.334(5) . ?

loop_
_geom_hbond_atom_site_label_D
_geom_hbond_atom_site_label_H
_geom_hbond_atom_site_label_A
_geom_hbond_distance_DH
_geom_hbond_distance_HA
_geom_hbond_distance_DA
_geom_hbond_angle_DHA
_geom_hbond_site_symmetry_A
C6 H6 O1 0.93 2.38 2.951(3) 119.1 .
N3 H3A O1 0.86 2.18 3.027(3) 168.6 4_556

loop_
_geom_torsion_atom_site_label_1
_geom_torsion_atom_site_label_2
_geom_torsion_atom_site_label_3
_geom_torsion_atom_site_label_4
_geom_torsion
_geom_torsion_site_symmetry_1
_geom_torsion_site_symmetry_2
_geom_torsion_site_symmetry_3
_geom_torsion_site_symmetry_4
_geom_torsion_publ_flag
C6 C1 C2 C3 -1.2(6) . . . . ?
N3 C1 C2 C3 -179.3(4) . . . . ?
C1 C2 C3 C4 0.9(7) . . . . ?
C2 C3 C4 C5 -0.4(7) . . . . ?
C3 C4 C5 C6 0.2(5) . . . . ?
C2 C1 C6 C5 1.0(4) . . . . ?
N3 C1 C6 C5 179.0(2) . . . . ?
C4 C5 C6 C1 -0.5(5) . . . . ?
C16 C8 C9 O2 -173.7(3) . . . . ?
C16 C8 C9 C10 -1.3(5) . . . . ?
C8 C9 C10 N1 -176.1(3) . . . . ?
O2 C9 C10 N1 -3.8(4) . . . . ?
C8 C9 C10 C14 3.2(5) . . . . ?
O2 C9 C10 C14 175.5(3) . . . . ?
N1 C11 C12 C13 -2.3(10) . . . . ?
C11 C12 C13 C14 0.9(10) . . . . ?
C12 C13 C14 C15 -176.1(5) . . . . ?
C12 C13 C14 C10 0.6(7) . . . . ?
N1 C10 C14 C15 176.0(3) . . . . ?
C9 C10 C14 C15 -3.2(5) . . . . ?
N1 C10 C14 C13 -0.9(5) . . . . ?
C9 C10 C14 C13 179.9(4) . . . . ?
C13 C14 C15 C16 178.0(4) . . . . ?
C10 C14 C15 C16 1.5(6) . . . . ?
C14 C15 C16 C8 0.5(7) . . . . ?
C9 C8 C16 C15 -0.6(6) . . . . ?
C12 C11 N1 C10 1.9(8) . . . . ?
C9 C10 N1 C11 179.0(4) . . . . ?
C14 C10 N1 C11 -0.3(5) . . . . ?
O1 C7 N3 C1 6.0(4) . . . . ?
O2 C7 N3 C1 -171.0(2) . . . . ?
C6 C1 N3 C7 14.5(4) . . . . ?
C2 C1 N3 C7 -167.5(3) . . . . ?
O1 C7 O2 C9 15.8(4) . . . . ?
N3 C7 O2 C9 -167.1(2) . . . . ?
C8 C9 O2 C7 -113.8(3) . . . . ?
C10 C9 O2 C7 73.7(3) . . . . ?

loop_
_cod_related_entry_id
_cod_related_entry_database
_cod_related_entry_code
1 ChemSpider 208971
